data_4318066
loop_
_publ_author_name
'Yong-Rong Xie'
'Ren-Gen Xiong'
'Xiang Xue'
'Xue-Tai Chen'
'Ziling Xue'
'Xiao-Zeng You'

_publ_contact_author_address
;
Prof. Ren-Gen Xiong
Coordination Chemistry Institue
Nanjing University, Nanjing
210093, P. R. China
;
_publ_contact_author_email xyz@netra.nju.edu.cn
_publ_contact_author_fax 86-25-3317761
_publ_contact_author_name 'Prof.Ren-Gen Xiong'
_publ_contact_author_phone 86-25-3594724
_publ_section_title
;
 Two Chiral Coordination Polymers: Preparation and X-ray Structures of
 Mono(4-sulfo-l-phenylalanine)(diaqua) Zinc(II) and Copper(II) Complexes
;
_journal_name_full 'Inorganic Chemistry'
_journal_page_first 3323
_journal_page_last 3326
_journal_paper_doi 10.1021/ic010862g
_journal_volume 41
_journal_year 2002
_chemical_formula_sum 'C9 H13 N O7 S Zn'
_chemical_formula_weight 344.63
_chemical_name_systematic
;
  ?
;
_space_group_IT_number 19
_symmetry_cell_setting orthorhombic
_symmetry_space_group_name_Hall 'P 2ac 2ab'
_symmetry_space_group_name_H-M 'P 21 21 21'
_atom_sites_solution_hydrogens geom
_atom_sites_solution_primary direct
_atom_sites_solution_secondary difmap
_audit_creation_method SHELXL-97
_cell_angle_alpha 90.00
_cell_angle_beta 90.00
_cell_angle_gamma 90.00
_cell_formula_units_Z 4
_cell_length_a 6.3656(2)
_cell_length_b 11.6782(3)
_cell_length_c 16.9190(5)
_cell_measurement_reflns_used 5732
_cell_measurement_temperature 293(2)
_cell_measurement_theta_max 28.35
_cell_measurement_theta_min 2.12
_cell_volume 1257.74(6)
_computing_cell_refinement 'SAINT (Siemens, 1996)'
_computing_data_collection 'SMART (Siemens, 1996)'
_computing_data_reduction SAINT
_computing_molecular_graphics SHELXTL
_computing_publication_material
;
SHELXTL, PARST (Nardelli, 1995) and PLATON (Spek, 1990)
;
_computing_structure_refinement SHELXTL
_computing_structure_solution 'SHELXTL (Sheldrick, 1997)'
_diffrn_ambient_temperature 293(2)
_diffrn_detector_area_resol_mean 8.33
_diffrn_measured_fraction_theta_full 0.995
_diffrn_measured_fraction_theta_max 0.995
_diffrn_measurement_device_type
;
Siemens SMART CCD area detector diffractometer
;
_diffrn_measurement_method '\w scans'
_diffrn_radiation_monochromator graphite
_diffrn_radiation_source 'fine-focus sealed tube'
_diffrn_radiation_type MoK\a
_diffrn_radiation_wavelength 0.71073
_diffrn_reflns_av_R_equivalents 0.0728
_diffrn_reflns_av_sigmaI/netI 0.0760
_diffrn_reflns_limit_h_max 8
_diffrn_reflns_limit_h_min -8
_diffrn_reflns_limit_k_max 13
_diffrn_reflns_limit_k_min -15
_diffrn_reflns_limit_l_max 22
_diffrn_reflns_limit_l_min -19
_diffrn_reflns_number 8977
_diffrn_reflns_theta_full 28.31
_diffrn_reflns_theta_max 28.31
_diffrn_reflns_theta_min 2.12
_diffrn_standards_decay_% negligible
_exptl_absorpt_coefficient_mu 2.147
_exptl_absorpt_correction_T_max 0.8140
_exptl_absorpt_correction_T_min 0.5847
_exptl_absorpt_correction_type empirical
_exptl_absorpt_process_details 'SADABS (Sheldrick, 1996)'
_exptl_crystal_colour colourless
_exptl_crystal_density_diffrn 1.820
_exptl_crystal_density_method 'not measured'
_exptl_crystal_description needle
_exptl_crystal_F_000 704
_exptl_crystal_size_max 0.28
_exptl_crystal_size_mid 0.10
_exptl_crystal_size_min 0.10
_refine_diff_density_max 0.493
_refine_diff_density_min -0.698
_refine_diff_density_rms 0.091
_refine_ls_abs_structure_details 'Flack H D (1983), Acta Cryst. A39, 876-881'
_refine_ls_abs_structure_Flack 0.00
_refine_ls_extinction_method none
_refine_ls_goodness_of_fit_ref 0.967
_refine_ls_hydrogen_treatment mixed
_refine_ls_matrix_type full
_refine_ls_number_parameters 172
_refine_ls_number_reflns 3082
_refine_ls_number_restraints 0
_refine_ls_restrained_S_all 0.967
_refine_ls_R_factor_all 0.0544
_refine_ls_R_factor_gt 0.0396
_refine_ls_shift/su_max 0.000
_refine_ls_shift/su_mean 0.000
_refine_ls_structure_factor_coef Fsqd
_refine_ls_weighting_details 'calc w=1/[\s^2^(Fo^2^)+(0.0275P)^2^+0.0000P] where P=(Fo^2^+2Fc^2^)/3'
_refine_ls_weighting_scheme calc
_refine_ls_wR_factor_gt 0.0831
_refine_ls_wR_factor_ref 0.0880
_reflns_number_gt 2497
_reflns_number_total 3082
_reflns_threshold_expression 'I > 2\s(I)'
_cod_data_source_file ic010862g_2.cif
_cod_data_source_block 2
_cod_database_code 4318066

loop_
_symmetry_equiv_pos_as_xyz
'x, y, z'
'-x+1/2, -y, z+1/2'
'-x, y+1/2, -z+1/2'
'x+1/2, -y+1/2, -z'

loop_
_atom_site_label
_atom_site_type_symbol
_atom_site_fract_x
_atom_site_fract_y
_atom_site_fract_z
_atom_site_U_iso_or_equiv
_atom_site_adp_type
_atom_site_occupancy
_atom_site_symmetry_multiplicity
_atom_site_calc_flag
_atom_site_refinement_flags
_atom_site_disorder_assembly
_atom_site_disorder_group
Zn1 Zn -0.01037(7) 0.70622(3) 0.59330(2) 0.02444(12) Uani 1 1 d . . .
S1 S 0.43962(15) 1.38423(7) 0.73208(6) 0.0261(2) Uani 1 1 d . . .
O1 O 0.4965(6) 1.31862(19) 0.80307(16) 0.0385(7) Uani 1 1 d . . .
O2 O 0.6256(5) 1.4275(2) 0.69291(19) 0.0462(8) Uani 1 1 d . . .
O3 O 0.2839(5) 1.4710(2) 0.75069(17) 0.0399(8) Uani 1 1 d . . .
O4 O -0.1928(4) 0.77260(19) 0.50074(17) 0.0269(6) Uani 1 1 d . . .
O5 O -0.3813(5) 0.9235(2) 0.46790(17) 0.0340(7) Uani 1 1 d . . .
O1W O -0.2754(5) 0.6366(2) 0.63918(18) 0.0417(8) Uani 1 1 d . . .
H1W1 H -0.3378 0.6849 0.6654 0.063 Uiso 1 1 d R . .
H2W1 H -0.2830 0.5668 0.6714 0.063 Uiso 1 1 d R . .
O2W O 0.1625(5) 0.6774(2) 0.69505(18) 0.0461(9) Uani 1 1 d . . .
H1W2 H 0.1381 0.6128 0.7116 0.069 Uiso 1 1 d R . .
H2W2 H 0.2694 0.7151 0.6984 0.069 Uiso 1 1 d R . .
N1 N 0.0179(6) 0.8818(2) 0.61693(17) 0.0311(7) Uani 1 1 d . . .
H1A H -0.0235 0.8954 0.6669 0.037 Uiso 1 1 calc R . .
H1B H 0.1538 0.9022 0.6129 0.037 Uiso 1 1 calc R . .
C1 C 0.1303(7) 1.1265(3) 0.5671(2) 0.0285(9) Uani 1 1 d . . .
C2 C 0.3330(7) 1.1105(4) 0.5939(3) 0.0369(9) Uani 1 1 d . . .
H2A H 0.4071 1.0458 0.5782 0.044 Uiso 1 1 calc R . .
C3 C 0.4282(6) 1.1890(3) 0.6440(2) 0.0335(10) Uani 1 1 d . . .
H3A H 0.5643 1.1765 0.6620 0.040 Uiso 1 1 calc R . .
C4 C 0.3187(6) 1.2864(3) 0.6670(2) 0.0254(8) Uani 1 1 d . . .
C5 C 0.1156(7) 1.3047(3) 0.6395(3) 0.0339(9) Uani 1 1 d . . .
H5A H 0.0421 1.3699 0.6546 0.041 Uiso 1 1 calc R . .
C6 C 0.0235(7) 1.2253(3) 0.5895(2) 0.0361(9) Uani 1 1 d . . .
H6A H -0.1117 1.2382 0.5706 0.043 Uiso 1 1 calc R . .
C7 C 0.0243(8) 1.0383(3) 0.5150(2) 0.0328(9) Uani 1 1 d . . .
H7A H 0.1306 0.9969 0.4855 0.039 Uiso 1 1 calc R . .
H7B H -0.0657 1.0772 0.4773 0.039 Uiso 1 1 calc R . .
C8 C -0.1078(6) 0.9525(3) 0.5628(2) 0.0221(8) Uani 1 1 d . . .
H8A H -0.2070 0.9967 0.5949 0.026 Uiso 1 1 calc R . .
C9 C -0.2359(6) 0.8768(3) 0.5074(2) 0.0243(8) Uani 1 1 d . . .

loop_
_atom_site_aniso_label
_atom_site_aniso_U_11
_atom_site_aniso_U_22
_atom_site_aniso_U_33
_atom_site_aniso_U_23
_atom_site_aniso_U_13
_atom_site_aniso_U_12
Zn1 0.0259(2) 0.01907(19) 0.0284(2) -0.00287(18) 0.0007(2) 0.0016(2)
S1 0.0346(6) 0.0171(4) 0.0266(5) 0.0023(4) -0.0013(4) -0.0051(4)
O1 0.0558(18) 0.0272(13) 0.0326(14) 0.0094(10) -0.0155(18) -0.0085(16)
O2 0.0480(19) 0.0381(16) 0.053(2) 0.0011(15) 0.0107(17) -0.0248(16)
O3 0.058(2) 0.0277(15) 0.0338(17) -0.0048(13) -0.0034(15) 0.0096(14)
O4 0.0306(15) 0.0199(14) 0.0303(14) -0.0051(12) -0.0067(12) 0.0003(11)
O5 0.0350(16) 0.0255(14) 0.0416(17) 0.0003(12) -0.0162(14) -0.0065(13)
O1W 0.0439(18) 0.0236(15) 0.058(2) 0.0008(15) 0.0228(16) -0.0030(14)
O2W 0.060(2) 0.0297(16) 0.049(2) 0.0060(13) -0.0231(17) -0.0029(14)
N1 0.0395(19) 0.0248(15) 0.0290(15) 0.0018(12) -0.0142(15) -0.0039(18)
C1 0.038(2) 0.0250(19) 0.0223(19) 0.0040(16) -0.0040(16) -0.0104(19)
C2 0.036(2) 0.030(2) 0.044(2) -0.014(2) 0.000(2) -0.0003(18)
C3 0.0238(19) 0.034(2) 0.042(2) -0.0079(19) -0.0053(17) 0.0015(17)
C4 0.0290(19) 0.0207(18) 0.026(2) 0.0051(17) 0.0016(15) -0.0051(17)
C5 0.035(2) 0.0208(19) 0.046(3) 0.0037(19) -0.0053(19) 0.0001(19)
C6 0.031(2) 0.032(2) 0.045(2) 0.0067(18) -0.015(2) -0.0046(19)
C7 0.040(2) 0.038(2) 0.0204(18) -0.0009(15) -0.0041(19) -0.017(2)
C8 0.026(2) 0.0197(18) 0.0202(18) -0.0001(14) -0.0055(15) 0.0010(15)
C9 0.0251(19) 0.0233(19) 0.025(2) -0.0015(17) -0.0039(15) -0.0065(17)

loop_
_atom_type_symbol
_atom_type_description
_atom_type_scat_dispersion_real
_atom_type_scat_dispersion_imag
_atom_type_scat_source
C C 0.0033 0.0016 'International Tables Vol C Tables 4.2.6.8 and 6.1.1.4'
H H 0.0000 0.0000 'International Tables Vol C Tables 4.2.6.8 and 6.1.1.4'
N N 0.0061 0.0033 'International Tables Vol C Tables 4.2.6.8 and 6.1.1.4'
O O 0.0106 0.0060 'International Tables Vol C Tables 4.2.6.8 and 6.1.1.4'
S S 0.1246 0.1234 'International Tables Vol C Tables 4.2.6.8 and 6.1.1.4'
Zn Zn 0.2839 1.4301 'International Tables Vol C Tables 4.2.6.8 and 6.1.1.4'

loop_
_geom_angle_atom_site_label_1
_geom_angle_atom_site_label_2
_geom_angle_atom_site_label_3
_geom_angle
_geom_angle_site_symmetry_1
_geom_angle_site_symmetry_3
_geom_angle_publ_flag
O5 Zn1 O1W 103.59(12) 4_566 . ?
O5 Zn1 O2W 95.09(12) 4_566 . ?
O1W Zn1 O2W 93.36(13) . . ?
O5 Zn1 N1 143.13(14) 4_566 . ?
O1W Zn1 N1 113.00(13) . . ?
O2W Zn1 N1 87.40(11) . . ?
O5 Zn1 O4 96.90(11) 4_566 . ?
O1W Zn1 O4 88.49(12) . . ?
O2W Zn1 O4 167.08(10) . . ?
N1 Zn1 O4 80.13(11) . . ?
O2 S1 O3 114.43(18) . . ?
O2 S1 O1 110.8(2) . . ?
O3 S1 O1 110.78(18) . . ?
O2 S1 C4 107.29(18) . . ?
O3 S1 C4 106.85(19) . . ?
O1 S1 C4 106.26(16) . . ?
C9 O4 Zn1 114.4(2) . . ?
C9 O5 Zn1 104.3(2) . 4_466 ?
C8 N1 Zn1 112.6(2) . . ?
C2 C1 C6 118.7(4) . . ?
C2 C1 C7 121.0(4) . . ?
C6 C1 C7 120.3(4) . . ?
C1 C2 C3 121.3(4) . . ?
C2 C3 C4 119.5(4) . . ?
C3 C4 C5 119.9(4) . . ?
C3 C4 S1 119.1(3) . . ?
C5 C4 S1 121.0(3) . . ?
C6 C5 C4 119.6(4) . . ?
C5 C6 C1 120.9(4) . . ?
C1 C7 C8 112.4(3) . . ?
N1 C8 C9 110.4(3) . . ?
N1 C8 C7 113.3(3) . . ?
C9 C8 C7 110.3(3) . . ?
O4 C9 O5 122.1(3) . . ?
O4 C9 C8 120.1(3) . . ?
O5 C9 C8 117.8(3) . . ?

loop_
_geom_bond_atom_site_label_1
_geom_bond_atom_site_label_2
_geom_bond_distance
_geom_bond_site_symmetry_2
_geom_bond_publ_flag
Zn1 O5 2.010(3) 4_566 ?
Zn1 O1W 2.027(3) . ?
Zn1 O2W 2.071(3) . ?
Zn1 N1 2.096(3) . ?
Zn1 O4 2.098(3) . ?
S1 O2 1.448(3) . ?
S1 O3 1.452(3) . ?
S1 O1 1.470(3) . ?
S1 C4 1.764(4) . ?
O4 C9 1.253(4) . ?
O5 C9 1.265(4) . ?
O5 Zn1 2.010(3) 4_466 ?
N1 C8 1.470(5) . ?
C1 C2 1.380(6) . ?
C1 C6 1.392(5) . ?
C1 C7 1.515(5) . ?
C2 C3 1.387(5) . ?
C3 C4 1.389(5) . ?
C4 C5 1.390(6) . ?
C5 C6 1.386(5) . ?
C7 C8 1.538(5) . ?
C8 C9 1.525(5) . ?

loop_
_geom_torsion_atom_site_label_1
_geom_torsion_atom_site_label_2
_geom_torsion_atom_site_label_3
_geom_torsion_atom_site_label_4
_geom_torsion
_geom_torsion_site_symmetry_1
_geom_torsion_site_symmetry_2
_geom_torsion_site_symmetry_3
_geom_torsion_site_symmetry_4
_geom_torsion_publ_flag
O5 Zn1 O4 C9 -154.8(3) 4_566 . . . ?
O1W Zn1 O4 C9 101.7(3) . . . . ?
O2W Zn1 O4 C9 3.2(7) . . . . ?
N1 Zn1 O4 C9 -12.0(3) . . . . ?
O5 Zn1 N1 C8 91.8(3) 4_566 . . . ?
O1W Zn1 N1 C8 -80.6(3) . . . . ?
O2W Zn1 N1 C8 -173.2(3) . . . . ?
O4 Zn1 N1 C8 3.5(3) . . . . ?
C6 C1 C2 C3 1.7(6) . . . . ?
C7 C1 C2 C3 -177.7(4) . . . . ?
C1 C2 C3 C4 -0.7(7) . . . . ?
C2 C3 C4 C5 -0.3(6) . . . . ?
C2 C3 C4 S1 178.8(3) . . . . ?
O2 S1 C4 C3 61.6(4) . . . . ?
O3 S1 C4 C3 -175.3(3) . . . . ?
O1 S1 C4 C3 -57.0(4) . . . . ?
O2 S1 C4 C5 -119.3(3) . . . . ?
O3 S1 C4 C5 3.9(4) . . . . ?
O1 S1 C4 C5 122.2(3) . . . . ?
C3 C4 C5 C6 0.2(6) . . . . ?
S1 C4 C5 C6 -178.9(3) . . . . ?
C4 C5 C6 C1 0.8(6) . . . . ?
C2 C1 C6 C5 -1.8(6) . . . . ?
C7 C1 C6 C5 177.6(4) . . . . ?
C2 C1 C7 C8 93.8(5) . . . . ?
C6 C1 C7 C8 -85.5(4) . . . . ?
Zn1 N1 C8 C9 3.7(4) . . . . ?
Zn1 N1 C8 C7 -120.6(3) . . . . ?
C1 C7 C8 N1 -63.9(4) . . . . ?
C1 C7 C8 C9 171.8(3) . . . . ?
Zn1 O4 C9 O5 -163.3(3) . . . . ?
Zn1 O4 C9 C8 18.4(4) . . . . ?
Zn1 O5 C9 O4 3.1(4) 4_466 . . . ?
Zn1 O5 C9 C8 -178.5(3) 4_466 . . . ?
N1 C8 C9 O4 -14.9(5) . . . . ?
C7 C8 C9 O4 111.1(4) . . . . ?
N1 C8 C9 O5 166.7(3) . . . . ?
C7 C8 C9 O5 -67.3(5) . . . . ?
